data_2001996
loop_
_publ_author_name
'Chiaroni, A.'
'Riche, C.'
'El Firdoussi, L.'
'Benharref, A.'
'Karim, A.'

_publ_contact_author
;
      Dr Claude Riche
      Institut de Chimie des Substances Naturelles
      C.N.R.S.
      91198 Gif-sur-Yvette CEDEX
      France
;
_publ_section_title
;
 Structure du bis(\p-allylhimachal\`ene)-\a,\a-dichlorodipalladium
;
_journal_issue 2
_journal_name_full 'Acta Crystallographica Section C'
_journal_page_first 365
_journal_page_last 368
_journal_paper_doi 10.1107/S0108270192010552
_journal_volume 49
_journal_year 1993
_chemical_formula_sum 'C30 H46 Cl2 Pd2'
_chemical_formula_weight 690.40
_chemical_name_systematic
;
 bis(\p-allylhimachal\`ene) \a,\a-dichlorodipalladium
;
_space_group_IT_number 19
_symmetry_cell_setting orthorhombic
_symmetry_space_group_name_Hall 'P 2ac 2ab'
_symmetry_space_group_name_H-M 'P 21 21 21'
_atom_type_scat_source
; International Tables for X-ray Crystallography (1974, Tome IV,
Tableau 2.2B)
;
_cell_angle_alpha 90.00
_cell_angle_beta 90.00
_cell_angle_gamma 90.00
_cell_formula_units_Z 4
_cell_length_a 10.059(7)
_cell_length_b 10.226(7)
_cell_length_c 29.416(15)
_cell_measurement_reflns_used 25
_cell_measurement_temperature 293
_cell_measurement_theta_max 20.70
_cell_measurement_theta_min 4.00
_cell_volume 3026(3)
_computing_data_collection 'Philips  PW1100/20 software 1974'
_computing_data_reduction 'PHIL (Riche, 1981)'
_computing_molecular_graphics 'R3M  (Riche, 1983) et ORTEP (Johnson, 1965)'
_computing_publication_material 'ACTACIF (Riche, 1992)'
_computing_structure_refinement 'SHELX76   (Sheldrick, 1976)'
_computing_structure_solution 'SHELXS86  (Sheldrick, 1985)'
_diffrn_ambient_temperature 293
_diffrn_measurement_device 'Philips PW1100 diffractometer'
_diffrn_measurement_method \q/2\q
_diffrn_radiation_monochromator graphite
_diffrn_radiation_source 'X-ray tube'
_diffrn_radiation_type 'Mo K\a'
_diffrn_radiation_wavelength 0.7107
_diffrn_reflns_av_R_equivalents 0.039
_diffrn_reflns_limit_h_max 12
_diffrn_reflns_limit_h_min 0
_diffrn_reflns_limit_k_max 12
_diffrn_reflns_limit_k_min 0
_diffrn_reflns_limit_l_max 36
_diffrn_reflns_limit_l_min 0
_diffrn_reflns_number 4109
_diffrn_reflns_theta_max 25.98
_diffrn_reflns_theta_min 2.43
_diffrn_standards_decay_% 5
_diffrn_standards_interval_time 180
_diffrn_standards_number 3
_exptl_absorpt_coefficient_mu 1.37
_exptl_absorpt_correction_type none
_exptl_crystal_colour jaune
_exptl_crystal_density_diffrn 1.52
_exptl_crystal_description Prisme
_exptl_crystal_F_000 1408.01
_exptl_crystal_size_max 0.70
_exptl_crystal_size_mid 0.70
_exptl_crystal_size_min 0.20
_refine_diff_density_max 0.86
_refine_diff_density_min -1.00
_refine_ls_goodness_of_fit_obs 1.15
_refine_ls_hydrogen_treatment noref
_refine_ls_matrix_type full
_refine_ls_number_parameters 169
_refine_ls_number_reflns 2720
_refine_ls_R_factor_obs 0.051
_refine_ls_shift/esd_max 0.05
_refine_ls_structure_factor_coef F
_refine_ls_weighting_details 'w = 1/[\s^2^(F)+0.0004F^2^]'
_refine_ls_weighting_scheme calc
_refine_ls_wR_factor_obs 0.064
_reflns_number_observed 2797
_reflns_number_total 3245
_reflns_observed_criterion I>3.0\s(I)
_cod_data_source_file pa1026.cif
_cod_data_source_block a
_cod_depositor_comments
;
The following automatic conversions were performed:

'_refine_ls_weighting_scheme' value '1/[\s^2^(F)+0.0004F^2^]' was
changed to 'calc'. New tag '_refine_ls_weighting_details' was
created. The value of the new tag was set to 'w =
1/[\s^2^(F)+0.0004F^2^]'.

Automatic conversion script
Id: cif_fix_values 3143 2015-03-26 13:38:13Z robertas 
;
_cod_original_cell_volume 3026.(3)
_cod_database_code 2001996

loop_
_symmetry_equiv_pos_as_xyz
+x,+y,+z
1/2-x,-y,1/2+z
1/2+x,1/2-y,-z
-x,1/2+y,1/2-z

loop_
_atom_site_aniso_label
_atom_site_aniso_U_11
_atom_site_aniso_U_22
_atom_site_aniso_U_33
_atom_site_aniso_U_12
_atom_site_aniso_U_13
_atom_site_aniso_U_23
Pd1 0.0338(4) 0.0341(4) 0.0304(5) -0.0007(4) 0.0008(4) 0.0027(4)
Pd2 0.0403(5) 0.0363(4) 0.0295(5) 0.0045(4) 0.0015(4) -0.0005(4)
Cl1 0.053(2) 0.0440(10) 0.042(2) 0.0020(10) -0.017(2) -0.0010(10)
Cl2 0.0410(10) 0.0390(10) 0.054(2) -0.0010(10) 0.011(2) 0.0090(10)

loop_
_atom_site_label
_atom_site_fract_x
_atom_site_fract_y
_atom_site_fract_z
_atom_site_U_iso_or_equiv
_atom_site_thermal_displace_type
_atom_site_calc_flag
_atom_site_calc_attached_atom
Pd1 0.06460(10) 0.57150(10) 0.19630(10) 0.0330(10) Uani ? ?
Pd2 0.17150(10) 0.30990(10) 0.21550(10) 0.0350(10) Uani ? ?
Cl1 0.2320(3) 0.5131(3) 0.25340(10) 0.047(3) Uani ? ?
Cl2 -0.0613(3) 0.3825(3) 0.22140(10) 0.045(3) Uani ? ?
C1 0.1400(10) 0.6101(11) 0.0931(4) 0.035(3) Uiso ? ?
C2 0.2919(12) 0.6230(12) 0.0956(5) 0.043(3) Uiso ? ?
C3 0.3578(12) 0.6898(14) 0.1273(5) 0.050(3) Uiso ? ?
C4 0.2948(11) 0.7609(12) 0.1658(5) 0.043(3) Uiso ? ?
C5 0.1483(12) 0.7450(12) 0.1670(4) 0.042(3) Uiso ? ?
C6 0.0741(10) 0.6715(10) 0.1342(4) 0.031(2) Uiso ? ?
C7 -0.0597(11) 0.6448(9) 0.1452(4) 0.033(2) Uiso ? ?
C8 -0.1382(11) 0.5469(11) 0.1153(4) 0.040(3) Uiso ? ?
C9 -0.1641(13) 0.5997(13) 0.0692(5) 0.055(3) Uiso ? ?
C10 -0.0509(14) 0.5899(14) 0.0374(5) 0.059(3) Uiso ? ?
C11 0.0822(12) 0.6599(11) 0.0479(4) 0.044(3) Uiso ? ?
C12 0.5073(13) 0.6955(17) 0.1259(6) 0.067(4) Uiso ? ?
C13 -0.1469(12) 0.7503(13) 0.1659(5) 0.049(3) Uiso ? ?
C14 0.0623(15) 0.8059(14) 0.0474(5) 0.064(4) Uiso ? ?
C15 0.1750(17) 0.6163(17) 0.0079(6) 0.078(5) Uiso ? ?
C1' 0.2814(11) 0.2499(12) 0.1202(4) 0.042(3) Uiso ? ?
C2' 0.1557(12) 0.2369(12) 0.0943(5) 0.046(3) Uiso ? ?
C3' 0.0486(12) 0.1760(12) 0.1073(4) 0.047(3) Uiso ? ?
C4' 0.0416(12) 0.1016(13) 0.1500(5) 0.050(3) Uiso ? ?
C5' 0.1558(12) 0.1262(11) 0.1804(5) 0.045(3) Uiso ? ?
C6' 0.2692(10) 0.1916(11) 0.1679(4) 0.036(2) Uiso ? ?
C7' 0.3603(12) 0.2286(13) 0.2015(5) 0.055(3) Uiso ? ?
C8' 0.4716(11) 0.3228(13) 0.1911(5) 0.053(3) Uiso ? ?
C9' 0.5797(17) 0.2621(16) 0.1596(6) 0.074(4) Uiso ? ?
C11' 0.4020(14) 0.1927(16) 0.0952(5) 0.061(4) Uiso ? ?
C12' -0.0789(17) 0.1734(19) 0.0802(6) 0.086(5) Uiso ? ?
C13' 0.3959(14) 0.1358(14) 0.2405(6) 0.061(4) Uiso ? ?
C10' 0.532(3) 0.277(3) 0.1113(11) 0.061(8) Uiso ? ?
C14' 0.420(3) 0.047(3) 0.0990(10) 0.054(7) Uiso ? ?
C15' 0.398(3) 0.233(3) 0.0422(11) 0.062(8) Uiso ? ?
C10" 0.522(4) 0.148(3) 0.1272(14) 0.081(10) Uiso ? ?
C14" 0.365(3) 0.040(4) 0.0773(14) 0.078(10) Uiso ? ?
C15" 0.465(4) 0.272(5) 0.0569(16) 0.106(14) Uiso ? ?
H1 0.11920 0.51447 0.09380 0.041 Uiso calc C1
H2 0.34543 0.57771 0.07171 0.047 Uiso calc C2
H4a 0.31573 0.85610 0.16269 0.046 Uiso calc C4
H4b 0.33280 0.72713 0.19490 0.046 Uiso calc C4
H5 0.09847 0.78820 0.19231 0.047 Uiso calc C5
H8a -0.22512 0.52784 0.13040 0.045 Uiso calc C8
H8b -0.08580 0.46415 0.11245 0.045 Uiso calc C8
H9a -0.18822 0.69417 0.07226 0.062 Uiso calc C9
H9b -0.24064 0.55066 0.05578 0.062 Uiso calc C9
H10a -0.02985 0.49469 0.03435 0.066 Uiso calc C10
H10b -0.08244 0.62445 0.00745 0.066 Uiso calc C10
H12a 0.54012 0.74953 0.15194 0.074 Uiso calc C12
H12b 0.53721 0.73565 0.09665 0.074 Uiso calc C12
H12c 0.54394 0.60491 0.12845 0.074 Uiso calc C12
H13a -0.23796 0.71437 0.17135 0.054 Uiso calc C13
H13b -0.15268 0.82682 0.14484 0.054 Uiso calc C13
H13c -0.10736 0.77897 0.19549 0.054 Uiso calc C13
H14a 0.14862 0.85023 0.05428 0.070 Uiso calc C14
H14b -0.00488 0.83047 0.07098 0.070 Uiso calc C14
H14c 0.03008 0.83389 0.01679 0.070 Uiso calc C14
H15a 0.26463 0.65719 0.01175 0.087 Uiso calc C15
H15b 0.13555 0.64490 -0.02164 0.087 Uiso calc C15
H15c 0.18409 0.51893 0.00817 0.087 Uiso calc C15
H1' 0.29788 0.34604 0.12295 0.046 Uiso calc C1'
H2' 0.15259 0.27980 0.06379 0.051 Uiso calc C2'
H4'a 0.03891 0.00621 0.14254 0.055 Uiso calc C4'
H4'b -0.04169 0.12674 0.16634 0.055 Uiso calc C4'
H5' 0.15038 0.09266 0.21225 0.048 Uiso calc C5'
H8'a 0.43326 0.40133 0.17566 0.057 Uiso calc C8'
H8'b 0.51434 0.34992 0.22031 0.057 Uiso calc C8'
H12'a -0.14718 0.12059 0.09671 0.095 Uiso calc C12'
H12'b -0.06164 0.13328 0.04974 0.095 Uiso calc C12'
H12'c -0.11224 0.26477 0.07607 0.095 Uiso calc C12'
H13'a 0.31959 0.07542 0.24630 0.068 Uiso calc C13'
H13'b 0.41515 0.18748 0.26857 0.068 Uiso calc C13'
H13'c 0.47613 0.08370 0.23189 0.068 Uiso calc C13'

loop_
_geom_angle_atom_site_label_1
_geom_angle_atom_site_label_2
_geom_angle_atom_site_label_3
_geom_angle_site_symmetry_1
_geom_angle_site_symmetry_2
_geom_angle_site_symmetry_3
_geom_angle
_geom_angle_publ_flag
Cl1 Pd1 Cl2 . . . 87.50(10) yes
Cl1 Pd1 C5 . . . 101.9(3) yes
Cl1 Pd1 C6 . . . 133.2(3) yes
Cl1 Pd1 C7 . . . 171.5(3) yes
Cl2 Pd1 C5 . . . 170.5(3) yes
Cl2 Pd1 C6 . . . 132.6(3) yes
Cl2 Pd1 C7 . . . 101.1(3) yes
C5 Pd1 C6 . . . 39.5(4) yes
C5 Pd1 C7 . . . 69.5(4) yes
C6 Pd1 C7 . . . 39.3(4) yes
Cl1 Pd2 Cl2 . . . 87.00(10) yes
Cl1 Pd2 C5' . . . 169.7(3) yes
Cl1 Pd2 C6' . . . 132.9(3) yes
Cl1 Pd2 C7' . . . 101.5(4) yes
Cl2 Pd2 C5' . . . 103.1(3) yes
Cl2 Pd2 C6' . . . 131.8(3) yes
Cl2 Pd2 C7' . . . 170.6(4) yes
C5' Pd2 C6' . . . 37.7(4) yes
C5' Pd2 C7' . . . 68.2(5) yes
C6' Pd2 C7' . . . 38.9(5) yes
Pd1 Cl1 Pd2 . . . 73.90(10) yes
Pd1 Cl2 Pd2 . . . 73.90(10) yes
C2 C1 C6 . . . 111.2(9) yes
C2 C1 C11 . . . 112.9(9) yes
C6 C1 C11 . . . 112.8(9) yes
C1 C2 C3 . . . 124.9(11) yes
C2 C3 C4 . . . 124.8(12) yes
C2 C3 C12 . . . 119.8(12) yes
C4 C3 C12 . . . 115.3(12) yes
C3 C4 C5 . . . 112.9(11) yes
Pd1 C5 C4 . . . 119.4(8) yes
Pd1 C5 C6 . . . 68.4(6) yes
C4 C5 C6 . . . 123.9(10) yes
Pd1 C6 C1 . . . 120.9(7) yes
Pd1 C6 C5 . . . 72.1(6) yes
Pd1 C6 C7 . . . 70.3(6) yes
C1 C6 C5 . . . 121.8(9) yes
C1 C6 C7 . . . 121.4(9) yes
C5 C6 C7 . . . 116.3(10) yes
Pd1 C7 C6 . . . 70.4(6) yes
Pd1 C7 C8 . . . 118.7(7) yes
Pd1 C7 C13 . . . 108.1(7) yes
C6 C7 C8 . . . 118.8(9) yes
C6 C7 C13 . . . 120.4(10) yes
C8 C7 C13 . . . 113.2(9) yes
C7 C8 C9 . . . 111.9(10) yes
C8 C9 C10 . . . 114.8(11) yes
C9 C10 C11 . . . 120.5(12) yes
C1 C11 C10 . . . 110.2(10) yes
C1 C11 C14 . . . 112.7(10) yes
C1 C11 C15 . . . 109.2(10) yes
C10 C11 C14 . . . 110.0(11) yes
C10 C11 C15 . . . 103.6(11) yes
C14 C11 C15 . . . 110.8(11) yes
C2' C1' C6' . . . 111.6(10) yes
C2' C1' C11' . . . 113.3(11) yes
C6' C1' C11' . . . 110.7(10) yes
C1' C2' C3' . . . 126.7(12) yes
C2' C3' C4' . . . 122.6(12) yes
C2' C3' C12' . . . 123.7(13) yes
C4' C3' C12' . . . 113.7(12) yes
C3' C4' C5' . . . 113.0(11) yes
Pd2 C5' C4' . . . 119.8(9) yes
Pd2 C5' C6' . . . 69.0(7) yes
C4' C5' C6' . . . 124.5(11) yes
Pd2 C6' C1' . . . 115.2(8) yes
Pd2 C6' C5' . . . 73.3(7) yes
Pd2 C6' C7' . . . 71.2(7) yes
C1' C6' C5' . . . 120.1(10) yes
C1' C6' C7' . . . 119.4(10) yes
C5' C6' C7' . . . 119.0(11) yes
Pd2 C7' C6' . . . 69.9(7) yes
Pd2 C7' C8' . . . 117.1(9) yes
Pd2 C7' C13' . . . 108.0(9) yes
C6' C7' C8' . . . 120.9(11) yes
C6' C7' C13' . . . 121.0(12) yes
C8' C7' C13' . . . 112.0(11) yes
C7' C8' C9' . . . 112.6(11) yes
C8' C9' C10' . . . 107.3(16) yes
C8' C9' C10" . . . 112.8(17) yes
C9' C10' C11' . . . 118.(2) yes
C1' C11' C10' . . . 106.9(14) yes
C1' C11' C14' . . . 116.0(15) yes
C1' C11' C15' . . . 110.1(15) yes
C1' C11' C10" . . . 115.1(17) yes
C1' C11' C14" . . . 109.2(16) yes
C1' C11' C15" . . . 119.(2) yes
C10' C11' C14' . . . 113.8(18) yes
C10' C11' C15' . . . 99.4(17) yes
C14' C11' C15' . . . 109.3(18) yes
C10" C11' C14" . . . 95.(2) yes
C10" C11' C15" . . . 106.(2) yes
C14" C11' C15" . . . 110.(2) yes
C9' C10" C11' . . . 115.(2) yes

loop_
_geom_bond_atom_site_label_1
_geom_bond_atom_site_label_2
_geom_bond_site_symmetry_1
_geom_bond_site_symmetry_2
_geom_bond_distance
_geom_bond_publ_flag
Pd1 Pd2 . . 2.9390(10) yes
Pd1 Cl1 . . 2.451(3) yes
Pd1 Cl2 . . 2.426(3) yes
Pd1 C5 . . 2.144(12) yes
Pd1 C6 . . 2.096(10) yes
Pd1 C7 . . 2.094(11) yes
Pd2 Cl1 . . 2.435(3) yes
Pd2 Cl2 . . 2.463(3) yes
Pd2 C5' . . 2.150(12) yes
Pd2 C6' . . 2.095(11) yes
Pd2 C7' . . 2.113(13) yes
C1 C2 . . 1.535(15) yes
C1 C6 . . 1.515(15) yes
C1 C11 . . 1.540(17) yes
C2 C3 . . 1.333(19) yes
C3 C4 . . 1.486(19) yes
C3 C12 . . 1.506(18) yes
C4 C5 . . 1.483(16) yes
C5 C6 . . 1.433(16) yes
C6 C7 . . 1.411(15) yes
C7 C8 . . 1.549(16) yes
C7 C13 . . 1.519(17) yes
C8 C9 . . 1.483(19) yes
C9 C10 . . 1.48(2) yes
C10 C11 . . 1.549(18) yes
C11 C14 . . 1.506(18) yes
C11 C15 . . 1.57(2) yes
C1' C2' . . 1.481(17) yes
C1' C6' . . 1.530(17) yes
C1' C11' . . 1.534(19) yes
C2' C3' . . 1.302(17) yes
C3' C4' . . 1.468(19) yes
C3' C12' . . 1.51(2) yes
C4' C5' . . 1.478(18) yes
C5' C6' . . 1.373(16) yes
C6' C7' . . 1.401(17) yes
C7' C8' . . 1.509(18) yes
C7' C13' . . 1.53(2) yes
C8' C9' . . 1.56(2) yes
C9' C10' . . 1.51(4) yes
C9' C10" . . 1.61(4) yes
C11' C10' . . 1.64(3) yes
C11' C14' . . 1.51(3) yes
C11' C15' . . 1.62(4) yes
C11' C10" . . 1.60(4) yes
C11' C14" . . 1.69(4) yes
C11' C15" . . 1.53(5) yes

loop_
_geom_torsion_atom_site_label_1
_geom_torsion_atom_site_label_2
_geom_torsion_atom_site_label_3
_geom_torsion_atom_site_label_4
_geom_torsion
_geom_torsion_publ_flag
C6 C1 C2 C3 -5.9(10) yes
C1 C2 C3 C4 0.9(12) yes
C2 C3 C4 C5 2.9(11) yes
C3 C4 C5 C6 -1.4(10) yes
C4 C5 C6 C1 -4.0(10) yes
C5 C6 C1 C2 7.1(9) yes
C1 C2 C3 C12 -179.7(17) yes
C11 C1 C6 C7 67.6(10) yes
C1 C6 C7 C8 2.1(9) yes
C6 C7 C8 C9 -69.0(11) yes
C7 C8 C9 C10 80.1(12) yes
C8 C9 C10 C11 -61.1(12) yes
C9 C10 C11 C1 59.6(12) yes
C10 C11 C1 C6 -79.2(11) yes
C5 C6 C7 C13 42.8(10) yes
C6' C1' C2' C3' -5.0(11) yes
C1' C2' C3' C4' -4.4(12) yes
C2' C3' C4' C5' 12.2(11) yes
C3' C4' C5' C6' -11.3(11) yes
C4' C5' C6' C1' 2.5(11) yes
C5' C6' C1' C2' 5.7(10) yes
C1' C2' C3' C12' 176.4(18) yes
C11' C1' C6' C7' 72.2(12) yes
C1' C6' C7' C8' -1.3(11) yes
C6' C7' C8' C9' -70.1(13) yes
C7' C8' C9' C10' 84.0(17) yes
C8' C9' C10' C11' -68.1(19) yes
C9' C10' C11' C1' 69.5(19) yes
C10' C11' C1' C6' -83.7(16) yes
C7' C8' C9' C10" 27.1(16) yes
C8' C9' C10" C11' 57.(2) yes
C9' C10" C11' C1' -57.(2) yes
C10" C11' C1' C6' -29.0(16) yes
Pd1 Cl1 Cl2 Pd2 119.40(10) yes
Cl1 Pd1 Pd2 Cl1 112.3(2) yes
